data_4330857
loop_
_publ_author_name
'Robert P. Davies'
'Laura Patel'
'Andrew J. P. White'

_publ_section_title
;
 Preparations of Metal Trichalcogenophosphonates from Organophosphonate
 Esters
;
_journal_name_full 'Inorganic Chemistry'
_journal_page_first 11594
_journal_page_last 11601
_journal_paper_doi 10.1021/ic301504p
_journal_volume 51
_journal_year 2012
_chemical_formula_moiety 'C30 H46 Li2 O4 P2 S4'
_chemical_formula_sum 'C30 H46 Li2 O4 P2 S4'
_chemical_formula_weight 674.73
_chemical_name_systematic
; 
 ? 
;
_space_group_IT_number 2
_symmetry_cell_setting triclinic
_symmetry_space_group_name_Hall '-P 1'
_symmetry_space_group_name_H-M 'P -1'
_atom_sites_solution_hydrogens geom
_atom_sites_solution_primary direct
_atom_sites_solution_secondary difmap
_audit_creation_method SHELXL-97
_cell_angle_alpha 88.900(4)
_cell_angle_beta 84.026(5)
_cell_angle_gamma 88.591(5)
_cell_formula_units_Z 2
_cell_length_a 10.8127(8)
_cell_length_b 12.1431(6)
_cell_length_c 13.4353(7)
_cell_measurement_reflns_used 9151
_cell_measurement_temperature 173
_cell_measurement_theta_max 32.6577
_cell_measurement_theta_min 2.8809
_cell_volume 1753.69(18)
_computing_cell_refinement 'CrysAlis RED, Oxford Diffraction Ltd'
_computing_data_collection 'CrysAlis CCD, Oxford Diffraction Ltd'
_computing_data_reduction 'CrysAlis RED, Oxford Diffraction Ltd'
_computing_molecular_graphics 'Bruker SHELXTL'
_computing_publication_material 'Bruker SHELXTL'
_computing_structure_refinement 'SHELXL-97 (Sheldrick, 1997)'
_computing_structure_solution 'SHELXS-97 (Sheldrick, 1990)'
_diffrn_ambient_temperature 173
_diffrn_detector_area_resol_mean 15.9825
_diffrn_measured_fraction_theta_full 0.988
_diffrn_measured_fraction_theta_max 0.877
_diffrn_measurement_device_type 'OD Xcalibur 3'
_diffrn_measurement_method 'omega scans'
_diffrn_radiation_monochromator graphite
_diffrn_radiation_source 'Enhance (Mo) x-ray Source'
_diffrn_radiation_type MoK\a
_diffrn_radiation_wavelength 0.71073
_diffrn_reflns_av_R_equivalents 0.0000
_diffrn_reflns_av_sigmaI/netI 0.0579
_diffrn_reflns_limit_h_max 15
_diffrn_reflns_limit_h_min -15
_diffrn_reflns_limit_k_max 18
_diffrn_reflns_limit_k_min -18
_diffrn_reflns_limit_l_max 19
_diffrn_reflns_limit_l_min -19
_diffrn_reflns_number 15098
_diffrn_reflns_theta_full 31.00
_diffrn_reflns_theta_max 32.91
_diffrn_reflns_theta_min 3.36
_exptl_absorpt_coefficient_mu 0.394
_exptl_absorpt_correction_T_max 0.941
_exptl_absorpt_correction_T_min 0.885
_exptl_absorpt_correction_type analytical
_exptl_absorpt_process_details
; 
CrysAlisPro, Agilent Technologies, 
Version 1.171.35.15 (release 03-08-2011 CrysAlis171 .NET) 
(compiled Aug  3 2011,13:03:54) 
Analytical numeric absorption correction using a multifaceted crystal 
model based on expressions derived by R.C. Clark & J.S. Reid. 
(Clark, R. C. & Reid, J. S. (1995). Acta Cryst. A51, 887-897) 
;
_exptl_crystal_colour Colourless
_exptl_crystal_density_diffrn 1.278
_exptl_crystal_description tablets
_exptl_crystal_F_000 716
_exptl_crystal_size_max 0.49
_exptl_crystal_size_mid 0.25
_exptl_crystal_size_min 0.18
_refine_diff_density_max 0.802
_refine_diff_density_min -0.551
_refine_diff_density_rms 0.107
_refine_ls_extinction_method none
_refine_ls_goodness_of_fit_ref 1.068
_refine_ls_hydrogen_treatment constr
_refine_ls_matrix_type full
_refine_ls_number_parameters 401
_refine_ls_number_reflns 15098
_refine_ls_number_restraints 64
_refine_ls_restrained_S_all 1.071
_refine_ls_R_factor_all 0.1209
_refine_ls_R_factor_gt 0.0666
_refine_ls_shift/su_max 0.000
_refine_ls_shift/su_mean 0.000
_refine_ls_structure_factor_coef Fsqd
_refine_ls_weighting_details 'calc w=1/[\s^2^(Fo^2^)+(0.1117P)^2^+0.0000P] where P=(Fo^2^+2Fc^2^)/3'
_refine_ls_weighting_scheme calc
_refine_ls_wR_factor_gt 0.1731
_refine_ls_wR_factor_ref 0.1942
_reflns_number_gt 9568
_reflns_number_total 15098
_reflns_threshold_expression >2sigma(I)
_cod_data_source_file ic301504p_si_003_2.cif
_cod_data_source_block 2
_cod_original_cell_volume 1753.70(18)
_cod_database_code 4330857

loop_
_symmetry_equiv_pos_as_xyz
'x, y, z'
'-x, -y, -z'

loop_
_atom_site_label
_atom_site_type_symbol
_atom_site_fract_x
_atom_site_fract_y
_atom_site_fract_z
_atom_site_U_iso_or_equiv
_atom_site_adp_type
_atom_site_occupancy
_atom_site_symmetry_multiplicity
_atom_site_calc_flag
_atom_site_refinement_flags
_atom_site_disorder_assembly
_atom_site_disorder_group
P1A P 0.46752(7) 0.92123(5) 0.47132(6) 0.02279(16) Uani 1 1 d . . .
S1A S 0.29158(8) 0.89845(7) 0.52659(7) 0.03424(19) Uani 1 1 d . A .
S2A S 0.58576(8) 0.80004(6) 0.50163(7) 0.03327(19) Uani 1 1 d . A .
Li1A Li 0.3884(7) 0.7232(5) 0.5855(5) 0.0462(16) Uani 1 1 d D . .
O1A O 0.3775(3) 0.6877(2) 0.7249(2) 0.0552(8) Uani 1 1 d . A .
C2A C 0.3819(5) 0.7699(3) 0.7983(3) 0.0611(13) Uani 1 1 d . . .
H2AA H 0.2966 0.7921 0.8259 0.073 Uiso 1 1 calc R A .
H2AB H 0.4243 0.8358 0.7683 0.073 Uiso 1 1 calc R . .
C3A C 0.4517(5) 0.7213(4) 0.8785(4) 0.0597(11) Uani 1 1 d . A .
H3AA H 0.4140 0.7448 0.9452 0.072 Uiso 1 1 calc R . .
H3AB H 0.5396 0.7438 0.8694 0.072 Uiso 1 1 calc R . .
C4A C 0.4427(4) 0.5982(3) 0.8679(4) 0.0544(10) Uani 1 1 d . . .
H4AA H 0.5266 0.5629 0.8596 0.065 Uiso 1 1 calc R A .
H4AB H 0.3949 0.5654 0.9276 0.065 Uiso 1 1 calc R . .
C5A C 0.3777(6) 0.5838(3) 0.7774(3) 0.0603(12) Uani 1 1 d . A .
H5AA H 0.4212 0.5268 0.7342 0.072 Uiso 1 1 calc R . .
H5AB H 0.2913 0.5603 0.7966 0.072 Uiso 1 1 calc R . .
O6A O 0.3426(10) 0.5923(7) 0.5234(6) 0.059(3) Uani 0.659(12) 1 d PDU A 1
C7A C 0.2445(9) 0.5150(7) 0.5469(6) 0.076(3) Uani 0.659(12) 1 d PDU A 1
H7AA H 0.1740 0.5493 0.5892 0.091 Uiso 0.659(12) 1 calc PR A 1
H7AB H 0.2750 0.4492 0.5825 0.091 Uiso 0.659(12) 1 calc PR A 1
C8A C 0.2061(10) 0.4847(10) 0.4478(7) 0.098(4) Uani 0.659(12) 1 d PDU A 1
H8AA H 0.1776 0.4077 0.4493 0.118 Uiso 0.659(12) 1 calc PR A 1
H8AB H 0.1379 0.5342 0.4289 0.118 Uiso 0.659(12) 1 calc PR A 1
C9A C 0.3159(8) 0.4971(7) 0.3785(5) 0.071(3) Uani 0.659(12) 1 d PDU A 1
H9AA H 0.2933 0.5222 0.3121 0.085 Uiso 0.659(12) 1 calc PR A 1
H9AB H 0.3629 0.4263 0.3708 0.085 Uiso 0.659(12) 1 calc PR A 1
C10A C 0.3892(9) 0.5788(7) 0.4211(5) 0.059(2) Uani 0.659(12) 1 d PDU A 1
H10A H 0.4777 0.5543 0.4161 0.071 Uiso 0.659(12) 1 calc PR A 1
H10B H 0.3834 0.6497 0.3841 0.071 Uiso 0.659(12) 1 calc PR A 1
O6' O 0.3384(16) 0.5950(15) 0.5186(12) 0.055(5) Uiso 0.341(12) 1 d PDU A 2
C7' C 0.2119(16) 0.5681(18) 0.5421(12) 0.079(5) Uiso 0.341(12) 1 d PDU A 2
H7'A H 0.1598 0.6362 0.5489 0.095 Uiso 0.341(12) 1 calc PR A 2
H7'B H 0.2013 0.5265 0.6064 0.095 Uiso 0.341(12) 1 calc PR A 2
C8' C 0.174(2) 0.502(3) 0.4626(16) 0.121(8) Uiso 0.341(12) 1 d PDU A 2
H8'A H 0.0824 0.5046 0.4608 0.145 Uiso 0.341(12) 1 calc PR A 2
H8'B H 0.2027 0.4241 0.4681 0.145 Uiso 0.341(12) 1 calc PR A 2
C9' C 0.2381(19) 0.5583(18) 0.3766(11) 0.093(6) Uiso 0.341(12) 1 d PDU A 2
H9'A H 0.2635 0.5059 0.3223 0.112 Uiso 0.341(12) 1 calc PR A 2
H9'B H 0.1840 0.6167 0.3507 0.112 Uiso 0.341(12) 1 calc PR A 2
C10' C 0.3441(16) 0.6045(14) 0.4130(12) 0.062(5) Uiso 0.341(12) 1 d PDU A 2
H10E H 0.4203 0.5662 0.3826 0.074 Uiso 0.341(12) 1 calc PR A 2
H10F H 0.3490 0.6832 0.3927 0.074 Uiso 0.341(12) 1 calc PR A 2
C11A C 0.4814(3) 0.9551(2) 0.3364(2) 0.0295(6) Uani 1 1 d . . .
H11A H 0.4291 1.0214 0.3254 0.035 Uiso 1 1 calc R . .
H11B H 0.5688 0.9735 0.3144 0.035 Uiso 1 1 calc R . .
C12A C 0.4437(3) 0.8648(2) 0.2732(2) 0.0269(6) Uani 1 1 d . . .
C13A C 0.3185(3) 0.8543(3) 0.2576(3) 0.0393(8) Uani 1 1 d . . .
H13A H 0.2580 0.9048 0.2878 0.047 Uiso 1 1 calc R . .
C14A C 0.2813(4) 0.7703(4) 0.1983(3) 0.0474(9) Uani 1 1 d . . .
H14A H 0.1963 0.7638 0.1878 0.057 Uiso 1 1 calc R . .
C15A C 0.3703(4) 0.6964(3) 0.1548(3) 0.0435(8) Uani 1 1 d . . .
H15A H 0.3458 0.6387 0.1148 0.052 Uiso 1 1 calc R . .
C16A C 0.4932(3) 0.7061(3) 0.1691(3) 0.0390(8) Uani 1 1 d . . .
H16A H 0.5534 0.6557 0.1386 0.047 Uiso 1 1 calc R . .
C17A C 0.5302(3) 0.7904(3) 0.2286(3) 0.0342(7) Uani 1 1 d . . .
H17A H 0.6155 0.7965 0.2384 0.041 Uiso 1 1 calc R . .
P1B P 0.02980(7) 0.41656(5) 0.02614(6) 0.02075(15) Uani 1 1 d . . .
S1B S 0.20012(8) 0.38091(6) -0.03779(7) 0.03256(19) Uani 1 1 d . . .
S2B S -0.09822(7) 0.30845(6) 0.00116(6) 0.02902(17) Uani 1 1 d . . .
Li1B Li 0.0868(6) 0.2202(4) -0.0941(4) 0.0360(12) Uani 1 1 d . . .
O1B O 0.0873(3) 0.1964(2) -0.2357(2) 0.0530(7) Uani 1 1 d . . .
C2B C 0.0954(7) 0.2853(3) -0.3075(4) 0.0794(18) Uani 1 1 d . . .
H2BA H 0.1830 0.3073 -0.3230 0.095 Uiso 1 1 calc R . .
H2BB H 0.0459 0.3499 -0.2809 0.095 Uiso 1 1 calc R . .
C3B C 0.0464(8) 0.2459(5) -0.3979(5) 0.104(3) Uani 1 1 d . . .
H3BA H -0.0356 0.2813 -0.4054 0.125 Uiso 1 1 calc R . .
H3BB H 0.1038 0.2642 -0.4579 0.125 Uiso 1 1 calc R . .
C4B C 0.0345(5) 0.1284(4) -0.3872(4) 0.0629(12) Uani 1 1 d . . .
H4BA H 0.0914 0.0903 -0.4387 0.076 Uiso 1 1 calc R . .
H4BB H -0.0518 0.1071 -0.3947 0.076 Uiso 1 1 calc R . .
C5B C 0.0669(6) 0.0987(3) -0.2871(3) 0.0681(15) Uani 1 1 d . . .
H5BA H -0.0014 0.0572 -0.2501 0.082 Uiso 1 1 calc R . .
H5BB H 0.1430 0.0513 -0.2920 0.082 Uiso 1 1 calc R . .
O6B O 0.1349(3) 0.0805(2) -0.0369(2) 0.0472(7) Uani 1 1 d . . .
C7B C 0.2235(5) 0.0013(3) -0.0843(4) 0.0583(12) Uani 1 1 d . . .
H7BA H 0.2539 0.0271 -0.1526 0.070 Uiso 1 1 calc R . .
H7BB H 0.1840 -0.0709 -0.0891 0.070 Uiso 1 1 calc R . .
C8B C 0.3274(6) -0.0090(6) -0.0215(5) 0.0880(19) Uani 1 1 d . . .
H8BA H 0.4068 0.0113 -0.0602 0.106 Uiso 1 1 calc R . .
H8BB H 0.3356 -0.0853 0.0048 0.106 Uiso 1 1 calc R . .
C9B C 0.2927(5) 0.0711(5) 0.0634(4) 0.0706(13) Uani 1 1 d . . .
H9BA H 0.3183 0.0415 0.1275 0.085 Uiso 1 1 calc R . .
H9BB H 0.3313 0.1435 0.0487 0.085 Uiso 1 1 calc R . .
C10B C 0.1541(5) 0.0801(4) 0.0664(3) 0.0617(12) Uani 1 1 d . . .
H10C H 0.1139 0.0164 0.1025 0.074 Uiso 1 1 calc R . .
H10D H 0.1215 0.1490 0.0987 0.074 Uiso 1 1 calc R . .
C11B C 0.0294(3) 0.4431(2) 0.1599(2) 0.0265(6) Uani 1 1 d . . .
H11C H 0.0876 0.5031 0.1682 0.032 Uiso 1 1 calc R . .
H11D H -0.0549 0.4690 0.1864 0.032 Uiso 1 1 calc R . .
C12B C 0.0656(3) 0.3445(2) 0.2208(2) 0.0256(6) Uani 1 1 d . . .
C13B C 0.1896(3) 0.3188(3) 0.2296(3) 0.0386(7) Uani 1 1 d . . .
H13B H 0.2522 0.3628 0.1951 0.046 Uiso 1 1 calc R . .
C14B C 0.2235(4) 0.2303(3) 0.2877(3) 0.0454(9) Uani 1 1 d . . .
H14B H 0.3091 0.2146 0.2931 0.054 Uiso 1 1 calc R . .
C15B C 0.1349(4) 0.1646(3) 0.3377(3) 0.0475(10) Uani 1 1 d . . .
H15B H 0.1585 0.1044 0.3783 0.057 Uiso 1 1 calc R . .
C16B C 0.0114(4) 0.1873(3) 0.3280(3) 0.0434(9) Uani 1 1 d . . .
H16B H -0.0504 0.1415 0.3614 0.052 Uiso 1 1 calc R . .
C17B C -0.0243(3) 0.2760(2) 0.2703(3) 0.0319(7) Uani 1 1 d . . .
H17B H -0.1100 0.2904 0.2642 0.038 Uiso 1 1 calc R . .

loop_
_atom_site_aniso_label
_atom_site_aniso_U_11
_atom_site_aniso_U_22
_atom_site_aniso_U_33
_atom_site_aniso_U_23
_atom_site_aniso_U_13
_atom_site_aniso_U_12
P1A 0.0257(4) 0.0242(3) 0.0186(4) 0.0005(3) -0.0026(3) -0.0028(3)
S1A 0.0287(4) 0.0401(4) 0.0332(5) -0.0022(3) 0.0017(3) -0.0075(3)
S2A 0.0383(4) 0.0295(3) 0.0325(5) -0.0006(3) -0.0077(3) 0.0047(3)
Li1A 0.076(5) 0.032(2) 0.030(3) 0.000(2) 0.000(3) -0.017(3)
O1A 0.104(2) 0.0327(10) 0.0255(13) 0.0023(10) 0.0111(14) -0.0078(13)
C2A 0.108(4) 0.0336(15) 0.039(2) -0.0042(16) 0.006(2) -0.009(2)
C3A 0.068(3) 0.066(3) 0.045(3) -0.004(2) -0.003(2) -0.014(2)
C4A 0.056(2) 0.054(2) 0.054(3) 0.0155(19) -0.0063(19) -0.0102(19)
C5A 0.106(4) 0.0354(15) 0.038(2) 0.0024(16) -0.001(2) -0.002(2)
O6A 0.095(6) 0.041(3) 0.039(3) -0.011(2) 0.016(3) -0.034(3)
C7A 0.095(6) 0.055(4) 0.069(5) -0.014(4) 0.042(4) -0.041(4)
C8A 0.087(7) 0.101(7) 0.106(7) -0.058(6) 0.015(6) -0.038(6)
C9A 0.093(6) 0.073(4) 0.047(4) -0.014(3) 0.001(4) -0.030(4)
C10A 0.069(5) 0.064(4) 0.042(4) -0.018(3) 0.005(4) -0.001(4)
C11A 0.0411(18) 0.0264(11) 0.0210(15) 0.0037(11) -0.0019(12) -0.0066(12)
C12A 0.0320(16) 0.0302(12) 0.0182(14) 0.0029(11) -0.0008(11) -0.0039(11)
C13A 0.0342(17) 0.0572(18) 0.0280(17) -0.0113(15) -0.0095(13) 0.0029(15)
C14A 0.0397(19) 0.073(2) 0.0318(19) -0.0132(18) -0.0121(15) -0.0040(18)
C15A 0.054(2) 0.0537(18) 0.0229(17) -0.0130(15) -0.0014(15) -0.0057(18)
C16A 0.0407(19) 0.0425(15) 0.0313(19) -0.0073(14) 0.0085(14) 0.0010(14)
C17A 0.0334(17) 0.0369(14) 0.0309(18) -0.0047(13) 0.0039(13) -0.0028(13)
P1B 0.0231(3) 0.0212(3) 0.0176(4) -0.0007(2) -0.0012(3) 0.0017(3)
S1B 0.0265(4) 0.0328(3) 0.0363(5) 0.0023(3) 0.0050(3) 0.0044(3)
S2B 0.0314(4) 0.0279(3) 0.0281(4) -0.0018(3) -0.0028(3) -0.0060(3)
Li1B 0.049(3) 0.033(2) 0.026(3) -0.006(2) -0.001(2) 0.007(2)
O1B 0.095(2) 0.0376(11) 0.0252(14) -0.0065(10) 0.0027(13) -0.0012(14)
C2B 0.150(6) 0.0411(19) 0.045(3) -0.0015(19) 0.005(3) -0.014(3)
C3B 0.198(8) 0.068(3) 0.049(3) 0.001(3) -0.031(4) 0.028(4)
C4B 0.075(3) 0.076(3) 0.039(2) 0.000(2) -0.009(2) -0.016(3)
C5B 0.127(5) 0.0437(18) 0.033(2) -0.0104(17) -0.007(3) -0.002(2)
O6B 0.0594(17) 0.0357(11) 0.0442(16) -0.0002(11) 0.0033(13) 0.0064(12)
C7B 0.077(3) 0.0435(18) 0.051(3) -0.0121(18) 0.009(2) 0.0107(19)
C8B 0.093(4) 0.104(4) 0.064(4) 0.002(3) -0.008(3) 0.046(4)
C9B 0.074(3) 0.075(3) 0.066(3) -0.006(3) -0.017(3) 0.003(3)
C10B 0.091(4) 0.054(2) 0.036(2) 0.0077(19) 0.006(2) 0.017(2)
C11B 0.0333(16) 0.0254(11) 0.0212(15) -0.0024(10) -0.0061(11) 0.0051(11)
C12B 0.0325(15) 0.0297(11) 0.0152(13) -0.0036(10) -0.0048(11) 0.0032(11)
C13B 0.0354(18) 0.0502(17) 0.0304(18) 0.0075(15) -0.0057(13) -0.0051(15)
C14B 0.0396(19) 0.064(2) 0.0336(19) 0.0045(17) -0.0097(15) 0.0090(17)
C15B 0.068(3) 0.0522(19) 0.0211(17) 0.0042(15) -0.0048(16) 0.0255(19)
C16B 0.064(3) 0.0358(14) 0.0273(18) 0.0063(14) 0.0106(16) -0.0018(16)
C17B 0.0331(17) 0.0355(13) 0.0257(16) -0.0020(12) 0.0023(13) 0.0024(12)

loop_
_atom_type_symbol
_atom_type_description
_atom_type_scat_dispersion_real
_atom_type_scat_dispersion_imag
_atom_type_scat_source
C C 0.0033 0.0016 'International Tables Vol C Tables 4.2.6.8 and 6.1.1.4'
H H 0.0000 0.0000 'International Tables Vol C Tables 4.2.6.8 and 6.1.1.4'
Li Li -0.0003 0.0001 'International Tables Vol C Tables 4.2.6.8 and 6.1.1.4'
O O 0.0106 0.0060 'International Tables Vol C Tables 4.2.6.8 and 6.1.1.4'
P P 0.1023 0.0942 'International Tables Vol C Tables 4.2.6.8 and 6.1.1.4'
S S 0.1246 0.1234 'International Tables Vol C Tables 4.2.6.8 and 6.1.1.4'

loop_
_geom_angle_atom_site_label_1
_geom_angle_atom_site_label_2
_geom_angle_atom_site_label_3
_geom_angle
_geom_angle_site_symmetry_3
C11A P1A S2A 111.19(11) .
C11A P1A S1A 112.06(12) .
S2A P1A S1A 114.87(5) .
C11A P1A P1A 99.39(10) 2_676
S2A P1A P1A 108.97(6) 2_676
S1A P1A P1A 109.20(6) 2_676
P1A S1A Li1A 80.36(17) .
P1A S2A Li1A 80.41(16) .
O1A Li1A O6A 105.0(4) .
O1A Li1A O6' 107.1(6) .
O6A Li1A O6' 2.6(9) .
O1A Li1A S1A 120.0(3) .
O6A Li1A S1A 115.7(5) .
O6' Li1A S1A 113.1(7) .
O1A Li1A S2A 119.1(4) .
O6A Li1A S2A 112.2(4) .
O6' Li1A S2A 112.0(6) .
S1A Li1A S2A 84.34(18) .
C2A O1A C5A 106.4(3) .
C2A O1A Li1A 121.9(3) .
C5A O1A Li1A 131.4(3) .
O1A C2A C3A 107.0(3) .
C2A C3A C4A 105.0(4) .
C5A C4A C3A 105.2(4) .
O1A C5A C4A 107.5(3) .
C10A O6A C7A 107.8(5) .
C10A O6A Li1A 116.5(5) .
C7A O6A Li1A 133.4(6) .
O6A C7A C8A 104.6(6) .
C9A C8A C7A 105.0(6) .
C8A C9A C10A 105.9(5) .
O6A C10A C9A 108.4(5) .
C10' O6' C7' 100.3(11) .
C10' O6' Li1A 115.5(13) .
C7' O6' Li1A 114.4(13) .
O6' C7' C8' 108.8(11) .
C7' C8' C9' 99.6(10) .
C10' C9' C8' 105.1(9) .
O6' C10' C9' 111.4(10) .
C12A C11A P1A 113.9(2) .
C17A C12A C13A 118.7(3) .
C17A C12A C11A 121.4(3) .
C13A C12A C11A 119.9(3) .
C14A C13A C12A 120.8(3) .
C15A C14A C13A 119.2(3) .
C16A C15A C14A 120.5(3) .
C15A C16A C17A 120.2(3) .
C12A C17A C16A 120.6(3) .
C11B P1B S2B 111.54(11) .
C11B P1B S1B 111.77(11) .
S2B P1B S1B 114.69(5) .
C11B P1B P1B 99.37(9) 2_565
S2B P1B P1B 109.08(5) 2_565
S1B P1B P1B 109.26(5) 2_565
P1B S1B Li1B 80.35(13) .
P1B S2B Li1B 80.62(14) .
O1B Li1B O6B 105.8(3) .
O1B Li1B S2B 119.8(3) .
O6B Li1B S2B 113.2(3) .
O1B Li1B S1B 118.8(3) .
O6B Li1B S1B 114.2(3) .
S2B Li1B S1B 84.35(16) .
C5B O1B C2B 107.7(3) .
C5B O1B Li1B 129.7(3) .
C2B O1B Li1B 122.2(3) .
O1B C2B C3B 107.1(4) .
C4B C3B C2B 107.6(5) .
C3B C4B C5B 106.6(4) .
O1B C5B C4B 108.9(4) .
C10B O6B C7B 106.5(3) .
C10B O6B Li1B 116.3(3) .
C7B O6B Li1B 125.8(3) .
O6B C7B C8B 107.1(4) .
C7B C8B C9B 104.4(4) .
C10B C9B C8B 102.7(4) .
O6B C10B C9B 102.7(4) .
C12B C11B P1B 114.09(19) .
C13B C12B C17B 118.0(3) .
C13B C12B C11B 120.7(3) .
C17B C12B C11B 121.3(3) .
C14B C13B C12B 121.1(3) .
C15B C14B C13B 120.7(3) .
C14B C15B C16B 119.0(3) .
C15B C16B C17B 121.0(3) .
C16B C17B C12B 120.2(3) .

loop_
_geom_bond_atom_site_label_1
_geom_bond_atom_site_label_2
_geom_bond_distance
_geom_bond_site_symmetry_2
P1A C11A 1.842(3) .
P1A S2A 1.9896(11) .
P1A S1A 1.9927(11) .
P1A P1A 2.2321(13) 2_676
S1A Li1A 2.499(7) .
S2A Li1A 2.500(7) .
Li1A O1A 1.907(7) .
Li1A O6A 1.908(8) .
Li1A O6' 1.928(13) .
O1A C2A 1.421(5) .
O1A C5A 1.433(5) .
C2A C3A 1.484(7) .
C3A C4A 1.510(6) .
C4A C5A 1.482(7) .
O6A C10A 1.425(8) .
O6A C7A 1.441(8) .
C7A C8A 1.490(10) .
C8A C9A 1.440(10) .
C9A C10A 1.447(8) .
O6' C10' 1.416(13) .
O6' C7' 1.417(14) .
C7' C8' 1.449(14) .
C8' C9' 1.454(14) .
C9' C10' 1.424(12) .
C11A C12A 1.490(4) .
C12A C17A 1.383(4) .
C12A C13A 1.401(5) .
C13A C14A 1.398(5) .
C14A C15A 1.390(6) .
C15A C16A 1.370(5) .
C16A C17A 1.402(5) .
P1B C11B 1.831(3) .
P1B S2B 1.9888(10) .
P1B S1B 1.9906(11) .
P1B P1B 2.2339(13) 2_565
S1B Li1B 2.500(6) .
S2B Li1B 2.491(6) .
Li1B O1B 1.929(6) .
Li1B O6B 1.931(6) .
O1B C5B 1.418(5) .
O1B C2B 1.432(5) .
C2B C3B 1.467(8) .
C3B C4B 1.439(8) .
C4B C5B 1.461(6) .
O6B C10B 1.424(5) .
O6B C7B 1.449(5) .
C7B C8B 1.475(8) .
C8B C9B 1.525(8) .
C9B C10B 1.497(7) .
C11B C12B 1.505(4) .
C12B C13B 1.385(5) .
C12B C17B 1.401(4) .
C13B C14B 1.381(5) .
C14B C15B 1.375(6) .
C15B C16B 1.376(6) .
C16B C17B 1.386(5) .
